data_4116651
loop_
_publ_author_name
'Dietrich P. Steinhuebel'
'Stephen J. Lippard'

_publ_section_title
;
 Synthesis of Unsymmetrical Diolate, Oxametallacyclopentene,
 Amido-Alkoxide and Thiolato-Alkoxide Complexes Using Dialkyl and Diaryl
 Titanium Aminotroponiminate Complexes: A Route to Unsymmetrical Vicinal
 Diols
;
_journal_name_full 'Journal of the American Chemical Society'
_journal_page_first 11762
_journal_page_last 11772
_journal_paper_doi 10.1021/ja992662y
_journal_volume 121
_journal_year 1999
_chemical_formula_sum 'C40 H44 N4 O S Ti'
_chemical_formula_weight 676.75
_chemical_name_systematic
; 
 ? 
;
_space_group_IT_number 2
_symmetry_cell_setting triclinic
_symmetry_space_group_name_Hall '-P 1'
_symmetry_space_group_name_H-M 'P -1'
_atom_sites_solution_hydrogens geom
_atom_sites_solution_primary direct
_atom_sites_solution_secondary difmap
_audit_creation_method SHELXL-97
_cell_angle_alpha 115.0800(10)
_cell_angle_beta 94.6190(10)
_cell_angle_gamma 109.801(2)
_cell_formula_units_Z 2
_cell_length_a 10.9698(7)
_cell_length_b 13.1873(9)
_cell_length_c 14.6300(9)
_cell_measurement_temperature 188(2)
_cell_volume 1740.0(2)
_computing_cell_refinement 'Bruker SMART'
_computing_data_collection 'Bruker SMART'
_computing_data_reduction 'Bruker SHELXTL'
_computing_molecular_graphics 'Bruker SHELXTL'
_computing_publication_material 'Bruker SHELXTL'
_computing_structure_refinement 'SHELXL-97 (Sheldrick, 1997)'
_computing_structure_solution 'SHELXS-97 (Sheldrick, 1990)'
_diffrn_ambient_temperature 188(2)
_diffrn_measured_fraction_theta_full 0.895
_diffrn_measured_fraction_theta_max 0.895
_diffrn_measurement_device_type 'CCD area detector'
_diffrn_measurement_method 'phi and omega scans'
_diffrn_radiation_monochromator graphite
_diffrn_radiation_source 'fine-focus sealed tube'
_diffrn_radiation_type MoK\a
_diffrn_radiation_wavelength 0.71073
_diffrn_reflns_av_R_equivalents 0.0288
_diffrn_reflns_av_sigmaI/netI 0.0845
_diffrn_reflns_limit_h_max 13
_diffrn_reflns_limit_h_min -14
_diffrn_reflns_limit_k_max 17
_diffrn_reflns_limit_k_min -13
_diffrn_reflns_limit_l_max 18
_diffrn_reflns_limit_l_min -18
_diffrn_reflns_number 11039
_diffrn_reflns_theta_full 28.23
_diffrn_reflns_theta_max 28.23
_diffrn_reflns_theta_min 1.59
_exptl_absorpt_coefficient_mu 0.344
_exptl_absorpt_correction_T_max 1.0000
_exptl_absorpt_correction_T_min 0.859686
_exptl_absorpt_correction_type SADABS
_exptl_crystal_colour red
_exptl_crystal_density_diffrn 1.292
_exptl_crystal_description block
_exptl_crystal_F_000 716
_exptl_crystal_size_max .4
_exptl_crystal_size_mid .35
_exptl_crystal_size_min .2
_refine_diff_density_max 0.624
_refine_diff_density_min -0.539
_refine_diff_density_rms 0.066
_refine_ls_extinction_method none
_refine_ls_goodness_of_fit_ref 1.006
_refine_ls_hydrogen_treatment mixed
_refine_ls_matrix_type full
_refine_ls_number_parameters 424
_refine_ls_number_reflns 7714
_refine_ls_number_restraints 0
_refine_ls_restrained_S_all 1.006
_refine_ls_R_factor_all 0.0999
_refine_ls_R_factor_gt 0.0526
_refine_ls_shift/su_max 0.000
_refine_ls_shift/su_mean 0.000
_refine_ls_structure_factor_coef Fsqd
_refine_ls_weighting_details 'calc w=1/[\s^2^(Fo^2^)+(0.0805P)^2^+0.0000P] where P=(Fo^2^+2Fc^2^)/3'
_refine_ls_weighting_scheme calc
_refine_ls_wR_factor_gt 0.1331
_refine_ls_wR_factor_ref 0.1503
_reflns_number_gt 4813
_reflns_number_total 7714
_reflns_threshold_expression >2sigma(I)
_cod_data_source_file ja992662y_5.cif
_cod_data_source_block 15
_cod_original_cell_volume 1740.03(19)
_cod_database_code 4116651

loop_
_symmetry_equiv_pos_as_xyz
'x, y, z'
'-x, -y, -z'

loop_
_atom_site_label
_atom_site_type_symbol
_atom_site_fract_x
_atom_site_fract_y
_atom_site_fract_z
_atom_site_U_iso_or_equiv
_atom_site_adp_type
_atom_site_occupancy
_atom_site_symmetry_multiplicity
_atom_site_calc_flag
_atom_site_refinement_flags
Ti1 Ti 0.49008(5) 0.17659(5) 0.27935(4) 0.02175(15) Uani 1 1 d .
S1 S 0.40002(7) 0.31115(7) 0.25634(5) 0.02359(17) Uani 1 1 d .
O1 O 0.40141(18) 0.08260(17) 0.14020(14) 0.0233(4) Uani 1 1 d .
N1 N 0.3403(2) 0.0732(2) 0.32259(18) 0.0248(5) Uani 1 1 d .
N2 N 0.5119(2) 0.2901(2) 0.44033(18) 0.0257(5) Uani 1 1 d .
N3 N 0.6103(2) 0.0826(2) 0.2823(2) 0.0290(6) Uani 1 1 d .
N4 N 0.6913(2) 0.2924(2) 0.29543(19) 0.0263(5) Uani 1 1 d .
C1 C 0.3226(3) 0.1232(3) 0.4189(2) 0.0236(6) Uani 1 1 d .
C2 C 0.2259(3) 0.0546(3) 0.4529(3) 0.0329(7) Uani 1 1 d .
H2A H 0.1796 -0.0302 0.4032 0.039 Uiso 1 1 calc R
C3 C 0.1862(3) 0.0873(4) 0.5443(3) 0.0409(8) Uani 1 1 d .
H3A H 0.1200 0.0214 0.5479 0.049 Uiso 1 1 calc R
C4 C 0.2275(4) 0.2004(4) 0.6310(3) 0.0484(10) Uani 1 1 d .
H4A H 0.1850 0.2043 0.6858 0.058 Uiso 1 1 calc R
C5 C 0.3257(4) 0.3097(3) 0.6460(3) 0.0444(9) Uani 1 1 d .
H5A H 0.3394 0.3802 0.7096 0.053 Uiso 1 1 calc R
C6 C 0.4062(3) 0.3320(3) 0.5835(2) 0.0356(8) Uani 1 1 d .
H6A H 0.4660 0.4159 0.6113 0.043 Uiso 1 1 calc R
C7 C 0.4165(3) 0.2523(3) 0.4843(2) 0.0256(6) Uani 1 1 d .
C8 C 0.2470(3) -0.0558(3) 0.2496(2) 0.0308(7) Uani 1 1 d .
H8A H 0.1846 -0.0872 0.2852 0.046 Uiso 1 1 calc R
H8B H 0.2983 -0.1059 0.2263 0.046 Uiso 1 1 calc R
H8C H 0.1963 -0.0599 0.1889 0.046 Uiso 1 1 calc R
C9 C 0.6199(3) 0.4140(3) 0.5036(3) 0.0379(8) Uani 1 1 d .
H9A H 0.6108 0.4493 0.5753 0.057 Uiso 1 1 calc R
H9B H 0.6139 0.4662 0.4733 0.057 Uiso 1 1 calc R
H9C H 0.7072 0.4091 0.5046 0.057 Uiso 1 1 calc R
C10 C 0.7439(3) 0.1363(3) 0.3010(2) 0.0266(6) Uani 1 1 d .
C11 C 0.8268(3) 0.0763(3) 0.3062(3) 0.0381(8) Uani 1 1 d .
H11A H 0.7790 -0.0060 0.2922 0.046 Uiso 1 1 calc R
C12 C 0.9650(3) 0.1147(4) 0.3279(3) 0.0472(10) Uani 1 1 d .
H12A H 0.9954 0.0538 0.3236 0.057 Uiso 1 1 calc R
C13 C 1.0653(4) 0.2271(4) 0.3546(3) 0.0487(10) Uani 1 1 d .
H13A H 1.1554 0.2366 0.3705 0.058 Uiso 1 1 calc R
C14 C 1.0450(3) 0.3265(4) 0.3599(3) 0.0486(10) Uani 1 1 d .
H14A H 1.1251 0.3978 0.3808 0.058 Uiso 1 1 calc R
C15 C 0.9282(3) 0.3406(3) 0.3402(3) 0.0406(8) Uani 1 1 d .
H15A H 0.9425 0.4187 0.3463 0.049 Uiso 1 1 calc R
C16 C 0.7912(3) 0.2605(3) 0.3125(2) 0.0272(7) Uani 1 1 d .
C17 C 0.5520(3) -0.0445(3) 0.2642(3) 0.0512(10) Uani 1 1 d .
H17A H 0.6239 -0.0718 0.2690 0.077 Uiso 1 1 calc R
H17B H 0.4894 -0.0981 0.1944 0.077 Uiso 1 1 calc R
H17C H 0.5039 -0.0484 0.3171 0.077 Uiso 1 1 calc R
C18 C 0.7333(3) 0.4127(3) 0.2989(3) 0.0373(8) Uani 1 1 d .
H18A H 0.8303 0.4472 0.3067 0.056 Uiso 1 1 calc R
H18B H 0.7119 0.4684 0.3583 0.056 Uiso 1 1 calc R
H18C H 0.6858 0.4026 0.2338 0.056 Uiso 1 1 calc R
C19 C 0.3540(3) 0.2332(3) 0.1104(2) 0.0239(6) Uani 1 1 d .
C20 C 0.3031(3) 0.0921(3) 0.0769(2) 0.0249(6) Uani 1 1 d .
C21 C 0.2413(3) 0.2579(3) 0.0662(2) 0.0239(6) Uani 1 1 d .
C22 C 0.1568(3) 0.2973(3) 0.1243(2) 0.0301(7) Uani 1 1 d .
H22A H 0.1709 0.3134 0.1949 0.036 Uiso 1 1 calc R
C23 C 0.0521(3) 0.3137(3) 0.0814(3) 0.0356(8) Uani 1 1 d .
H23A H -0.0054 0.3392 0.1222 0.043 Uiso 1 1 calc R
C24 C 0.0313(3) 0.2931(3) -0.0202(3) 0.0345(8) Uani 1 1 d .
H24A H -0.0394 0.3056 -0.0492 0.041 Uiso 1 1 calc R
C25 C 0.1140(3) 0.2539(3) -0.0797(3) 0.0335(7) Uani 1 1 d .
H25A H 0.0996 0.2387 -0.1501 0.040 Uiso 1 1 calc R
C26 C 0.2184(3) 0.2367(3) -0.0367(2) 0.0295(7) Uani 1 1 d .
H26A H 0.2748 0.2101 -0.0782 0.035 Uiso 1 1 calc R
C27 C 0.4817(3) 0.2867(3) 0.0794(2) 0.0268(7) Uani 1 1 d .
C28 C 0.5698(3) 0.2305(3) 0.0504(2) 0.0327(7) Uani 1 1 d .
H28A H 0.5515 0.1535 0.0479 0.039 Uiso 1 1 calc R
C29 C 0.6843(3) 0.2866(3) 0.0253(3) 0.0390(8) Uani 1 1 d .
H29A H 0.7427 0.2467 0.0052 0.047 Uiso 1 1 calc R
C30 C 0.7148(3) 0.3982(3) 0.0290(3) 0.0410(9) Uani 1 1 d .
H30A H 0.7926 0.4345 0.0105 0.049 Uiso 1 1 calc R
C31 C 0.6307(3) 0.4577(3) 0.0601(3) 0.0412(8) Uani 1 1 d .
H31A H 0.6515 0.5359 0.0644 0.049 Uiso 1 1 calc R
C32 C 0.5156(3) 0.4016(3) 0.0849(2) 0.0319(7) Uani 1 1 d .
H32A H 0.4585 0.4427 0.1062 0.038 Uiso 1 1 calc R
C33 C 0.2857(3) 0.0084(3) -0.0392(2) 0.0345(7) Uani 1 1 d .
H33A H 0.2537 -0.0772 -0.0535 0.052 Uiso 1 1 calc R
H33B H 0.3721 0.0325 -0.0561 0.052 Uiso 1 1 calc R
H33C H 0.2202 0.0165 -0.0823 0.052 Uiso 1 1 calc R
C34 C 0.1669(3) 0.0450(3) 0.0995(2) 0.0303(7) Uani 1 1 d .
H34A H 0.1370 -0.0426 0.0782 0.045 Uiso 1 1 calc R
H34B H 0.1008 0.0566 0.0603 0.045 Uiso 1 1 calc R
H34C H 0.1759 0.0910 0.1746 0.045 Uiso 1 1 calc R
C35 C 0.1008(6) -0.3806(4) 0.2172(4) 0.0761(15) Uani 1 1 d .
H35A H 0.0529 -0.4295 0.1454 0.091 Uiso 1 1 calc R
C36 C 0.2337(6) -0.3464(5) 0.2441(4) 0.0736(15) Uani 1 1 d .
H36A H 0.2785 -0.3741 0.1920 0.088 Uiso 1 1 calc R
C37 C 0.1033(7) -0.2754(5) 0.3944(4) 0.0788(15) Uani 1 1 d .
H37A H 0.0562 -0.2539 0.4462 0.095 Uiso 1 1 calc R
C38 C 0.2379(6) -0.2356(5) 0.4236(4) 0.0754(15) Uani 1 1 d .
H38A H 0.2859 -0.1842 0.4952 0.090 Uiso 1 1 calc R
C39 C 0.3054(5) -0.2708(5) 0.3475(4) 0.0740(14) Uani 1 1 d .
H39A H 0.4002 -0.2430 0.3666 0.089 Uiso 1 1 calc R
C40 C 0.0335(5) -0.3468(5) 0.2904(5) 0.0773(15) Uani 1 1 d .
H40A H -0.0609 -0.3721 0.2703 0.093 Uiso 1 1 calc R

loop_
_atom_site_aniso_label
_atom_site_aniso_U_11
_atom_site_aniso_U_22
_atom_site_aniso_U_33
_atom_site_aniso_U_23
_atom_site_aniso_U_13
_atom_site_aniso_U_12
Ti1 0.0194(3) 0.0211(3) 0.0226(3) 0.0096(2) 0.0042(2) 0.0074(2)
S1 0.0252(4) 0.0210(4) 0.0217(4) 0.0081(3) 0.0046(3) 0.0096(3)
O1 0.0232(10) 0.0218(10) 0.0236(10) 0.0097(9) 0.0040(8) 0.0099(8)
N1 0.0236(12) 0.0230(13) 0.0256(13) 0.0121(11) 0.0038(10) 0.0071(10)
N2 0.0258(13) 0.0229(13) 0.0212(13) 0.0076(11) 0.0011(10) 0.0071(11)
N3 0.0237(13) 0.0269(14) 0.0341(15) 0.0134(12) 0.0050(11) 0.0104(11)
N4 0.0238(12) 0.0236(13) 0.0275(13) 0.0115(11) 0.0055(10) 0.0067(11)
C1 0.0230(14) 0.0259(16) 0.0255(15) 0.0141(13) 0.0046(12) 0.0123(13)
C2 0.0309(16) 0.0357(18) 0.0349(18) 0.0215(15) 0.0080(14) 0.0112(14)
C3 0.0381(19) 0.053(2) 0.047(2) 0.0347(19) 0.0208(16) 0.0199(17)
C4 0.063(2) 0.062(3) 0.045(2) 0.033(2) 0.037(2) 0.038(2)
C5 0.064(2) 0.046(2) 0.0323(19) 0.0176(17) 0.0240(17) 0.032(2)
C6 0.0444(19) 0.0313(18) 0.0324(18) 0.0136(15) 0.0115(15) 0.0190(16)
C7 0.0284(15) 0.0274(16) 0.0240(15) 0.0128(13) 0.0034(12) 0.0152(13)
C8 0.0278(16) 0.0239(16) 0.0317(17) 0.0121(14) 0.0017(13) 0.0039(13)
C9 0.0389(18) 0.0265(18) 0.0296(17) 0.0075(14) 0.0051(14) 0.0013(14)
C10 0.0280(15) 0.0339(17) 0.0178(14) 0.0107(13) 0.0067(12) 0.0149(14)
C11 0.0341(17) 0.053(2) 0.0384(19) 0.0265(17) 0.0123(15) 0.0246(17)
C12 0.041(2) 0.075(3) 0.053(2) 0.040(2) 0.0223(18) 0.039(2)
C13 0.0306(19) 0.080(3) 0.046(2) 0.033(2) 0.0142(16) 0.030(2)
C14 0.0237(17) 0.060(3) 0.047(2) 0.023(2) 0.0047(15) 0.0059(17)
C15 0.0275(17) 0.041(2) 0.043(2) 0.0156(17) 0.0080(15) 0.0087(15)
C16 0.0216(14) 0.0370(18) 0.0211(15) 0.0130(13) 0.0060(12) 0.0113(13)
C17 0.0316(18) 0.037(2) 0.089(3) 0.032(2) 0.0148(19) 0.0172(16)
C18 0.0236(16) 0.0368(19) 0.049(2) 0.0249(17) 0.0061(14) 0.0046(14)
C19 0.0224(14) 0.0234(15) 0.0224(15) 0.0091(12) 0.0034(12) 0.0087(12)
C20 0.0262(15) 0.0212(15) 0.0229(15) 0.0089(13) 0.0012(12) 0.0081(12)
C21 0.0204(14) 0.0226(15) 0.0279(16) 0.0127(13) 0.0049(12) 0.0079(12)
C22 0.0303(16) 0.0286(17) 0.0294(17) 0.0113(14) 0.0060(13) 0.0137(14)
C23 0.0294(16) 0.0322(18) 0.047(2) 0.0173(16) 0.0091(15) 0.0177(15)
C24 0.0240(15) 0.0316(18) 0.049(2) 0.0225(16) 0.0030(14) 0.0104(14)
C25 0.0279(16) 0.0365(19) 0.0352(18) 0.0227(15) 0.0006(14) 0.0071(14)
C26 0.0246(15) 0.0316(17) 0.0333(17) 0.0186(14) 0.0071(13) 0.0090(13)
C27 0.0253(15) 0.0284(17) 0.0245(16) 0.0123(13) 0.0045(12) 0.0096(13)
C28 0.0311(16) 0.0377(19) 0.0336(18) 0.0187(15) 0.0122(14) 0.0161(15)
C29 0.0318(17) 0.052(2) 0.0379(19) 0.0219(17) 0.0162(15) 0.0214(17)
C30 0.0280(17) 0.053(2) 0.0361(19) 0.0246(18) 0.0104(15) 0.0064(16)
C31 0.0361(18) 0.041(2) 0.043(2) 0.0269(17) 0.0042(16) 0.0055(16)
C32 0.0262(16) 0.0336(18) 0.0354(18) 0.0183(15) 0.0049(13) 0.0101(14)
C33 0.0435(19) 0.0257(17) 0.0249(16) 0.0060(14) 0.0028(14) 0.0132(15)
C34 0.0215(14) 0.0255(16) 0.0369(18) 0.0144(14) -0.0004(13) 0.0047(13)
C35 0.123(5) 0.038(3) 0.054(3) 0.017(2) 0.003(3) 0.030(3)
C36 0.127(5) 0.085(4) 0.063(3) 0.049(3) 0.050(3) 0.080(4)
C37 0.124(5) 0.065(3) 0.076(4) 0.045(3) 0.055(4) 0.048(3)
C38 0.119(4) 0.072(3) 0.038(2) 0.029(2) 0.009(3) 0.040(3)
C39 0.072(3) 0.103(4) 0.089(4) 0.068(3) 0.020(3) 0.053(3)
C40 0.075(3) 0.057(3) 0.101(4) 0.049(3) 0.019(3) 0.016(3)

loop_
_atom_type_symbol
_atom_type_description
_atom_type_scat_dispersion_real
_atom_type_scat_dispersion_imag
_atom_type_scat_source
C C 0.0033 0.0016 'International Tables Vol C Tables 4.2.6.8 and 6.1.1.4'
H H 0.0000 0.0000 'International Tables Vol C Tables 4.2.6.8 and 6.1.1.4'
N N 0.0061 0.0033 'International Tables Vol C Tables 4.2.6.8 and 6.1.1.4'
O O 0.0106 0.0060 'International Tables Vol C Tables 4.2.6.8 and 6.1.1.4'
S S 0.1246 0.1234 'International Tables Vol C Tables 4.2.6.8 and 6.1.1.4'
Ti Ti 0.2776 0.4457 'International Tables Vol C Tables 4.2.6.8 and 6.1.1.4'

loop_
_geom_angle_atom_site_label_1
_geom_angle_atom_site_label_2
_geom_angle_atom_site_label_3
_geom_angle
O1 Ti1 N1 93.05(9)
O1 Ti1 N3 97.72(9)
N1 Ti1 N3 93.07(9)
O1 Ti1 N2 155.28(9)
N1 Ti1 N2 73.49(9)
N3 Ti1 N2 103.51(10)
O1 Ti1 N4 108.85(9)
N1 Ti1 N4 155.07(9)
N3 Ti1 N4 72.78(9)
N2 Ti1 N4 89.63(9)
O1 Ti1 S1 79.85(6)
N1 Ti1 S1 103.06(7)
N3 Ti1 S1 163.77(7)
N2 Ti1 S1 83.12(7)
N4 Ti1 S1 92.69(7)
C19 S1 Ti1 97.99(9)
C20 O1 Ti1 131.38(17)
C1 N1 C8 116.9(2)
C1 N1 Ti1 120.60(19)
C8 N1 Ti1 122.52(19)
C7 N2 C9 117.7(2)
C7 N2 Ti1 118.72(19)
C9 N2 Ti1 123.30(19)
C10 N3 C17 117.0(3)
C10 N3 Ti1 121.3(2)
C17 N3 Ti1 121.73(19)
C16 N4 C18 115.4(2)
C16 N4 Ti1 119.1(2)
C18 N4 Ti1 125.30(19)
N1 C1 C2 122.4(3)
N1 C1 C7 112.9(2)
C2 C1 C7 124.7(3)
C3 C2 C1 132.3(3)
C4 C3 C2 130.0(3)
C3 C4 C5 125.9(3)
C6 C5 C4 130.3(3)
C5 C6 C7 131.7(3)
N2 C7 C6 122.7(3)
N2 C7 C1 113.1(3)
C6 C7 C1 124.2(3)
N3 C10 C11 122.3(3)
N3 C10 C16 112.6(3)
C11 C10 C16 125.0(3)
C12 C11 C10 132.1(4)
C13 C12 C11 130.3(4)
C14 C13 C12 125.0(3)
C13 C14 C15 131.1(3)
C14 C15 C16 132.0(4)
N4 C16 C15 122.5(3)
N4 C16 C10 113.4(2)
C15 C16 C10 124.1(3)
C27 C19 C21 109.3(2)
C27 C19 C20 115.1(2)
C21 C19 C20 110.1(2)
C27 C19 S1 106.36(18)
C21 C19 S1 111.8(2)
C20 C19 S1 104.04(18)
O1 C20 C34 109.1(2)
O1 C20 C33 109.6(2)
C34 C20 C33 106.8(2)
O1 C20 C19 105.9(2)
C34 C20 C19 110.7(2)
C33 C20 C19 114.6(2)
C22 C21 C26 117.6(3)
C22 C21 C19 122.4(3)
C26 C21 C19 120.0(3)
C23 C22 C21 121.4(3)
C24 C23 C22 120.2(3)
C23 C24 C25 119.5(3)
C24 C25 C26 120.2(3)
C25 C26 C21 121.0(3)
C32 C27 C28 117.3(3)
C32 C27 C19 118.3(3)
C28 C27 C19 124.3(3)
C29 C28 C27 120.4(3)
C30 C29 C28 121.5(3)
C29 C30 C31 119.4(3)
C30 C31 C32 119.3(3)
C31 C32 C27 122.0(3)
C36 C35 C40 121.3(5)
C35 C36 C39 119.9(5)
C38 C37 C40 120.8(5)
C37 C38 C39 119.1(5)
C36 C39 C38 119.5(5)
C35 C40 C37 119.2(5)

loop_
_geom_bond_atom_site_label_1
_geom_bond_atom_site_label_2
_geom_bond_distance
Ti1 O1 1.8309(19)
Ti1 N1 2.083(2)
Ti1 N3 2.103(2)
Ti1 N2 2.126(2)
Ti1 N4 2.142(2)
Ti1 S1 2.4245(9)
S1 C19 1.866(3)
O1 C20 1.437(3)
N1 C1 1.342(4)
N1 C8 1.479(4)
N2 C7 1.336(4)
N2 C9 1.470(4)
N3 C10 1.338(4)
N3 C17 1.468(4)
N4 C16 1.341(4)
N4 C18 1.471(4)
C1 C2 1.417(4)
C1 C7 1.465(4)
C2 C3 1.377(5)
C3 C4 1.373(5)
C4 C5 1.389(5)
C5 C6 1.373(5)
C6 C7 1.427(4)
C10 C11 1.409(4)
C10 C16 1.469(4)
C11 C12 1.386(4)
C12 C13 1.376(5)
C13 C14 1.374(6)
C14 C15 1.381(5)
C15 C16 1.415(4)
C19 C27 1.539(4)
C19 C21 1.541(4)
C19 C20 1.579(4)
C20 C34 1.533(4)
C20 C33 1.535(4)
C21 C22 1.390(4)
C21 C26 1.395(4)
C22 C23 1.388(4)
C23 C24 1.377(5)
C24 C25 1.382(4)
C25 C26 1.393(4)
C27 C32 1.396(4)
C27 C28 1.397(4)
C28 C29 1.391(4)
C29 C30 1.370(5)
C30 C31 1.388(5)
C31 C32 1.394(4)
C35 C36 1.339(7)
C35 C40 1.356(7)
C36 C39 1.378(7)
C37 C38 1.350(7)
C37 C40 1.377(7)
C38 C39 1.389(7)
